data_1568955
loop_
_publ_author_name
'Chang, Xin'
'Liu, Xue-Tao'
'Li, Fangfang'
'Yang, Yuhong'
'Chung, Lung Wa'
'Wang, Chun-Jiang'

_publ_section_title
;
 Electron-rich benzofulvenes as effective dipolarophiles in
 copper(i)-catalyzed asymmetric 1,3-dipolar cycloaddition of azomethine
 ylides.
;
_journal_issue 20
_journal_name_full 'Chemical science'
_journal_page_first 5460
_journal_page_last 5469
_journal_paper_doi 10.1039/d3sc00435j
_journal_volume 14
_journal_year 2023
_chemical_absolute_configuration ad
_chemical_formula_moiety 'C26 H25 N O2'
_chemical_formula_sum 'C26 H25 N O2'
_chemical_formula_weight 383.47
_space_group_crystal_system orthorhombic
_space_group_IT_number 19
_space_group_name_Hall 'P 2ac 2ab'
_space_group_name_H-M_alt 'P 21 21 21'
_atom_sites_solution_hydrogens mixed
_atom_sites_solution_primary dual
_audit_creation_date 2021-05-07
_audit_creation_method
;
Olex2 1.2
(compiled 2018.05.29 svn.r3508 for OlexSys, GUI svn.r5506)
;
_audit_update_record
;
2023-01-07 deposited with the CCDC.	2023-04-25 downloaded from the CCDC.
;
_cell_angle_alpha 90
_cell_angle_beta 90
_cell_angle_gamma 90
_cell_formula_units_Z 4
_cell_length_a 6.79993(4)
_cell_length_b 15.89690(8)
_cell_length_c 18.74294(10)
_cell_measurement_reflns_used 34084
_cell_measurement_temperature 100.00(10)
_cell_measurement_theta_max 73.6000
_cell_measurement_theta_min 3.6390
_cell_volume 2026.071(19)
_computing_cell_refinement 'CrysAlisPro 1.171.39.28b (Rigaku OD, 2015)'
_computing_data_collection 'CrysAlisPro 1.171.39.28b (Rigaku OD, 2015)'
_computing_data_reduction 'CrysAlisPro 1.171.39.28b (Rigaku OD, 2015)'
_computing_molecular_graphics 'Olex2 (Dolomanov et al., 2009)'
_computing_publication_material 'Olex2 (Dolomanov et al., 2009)'
_computing_structure_refinement 'ShelXL (Sheldrick, 2015)'
_computing_structure_solution 'ShelXT (Sheldrick, 2015)'
_diffrn_ambient_environment N~2~
_diffrn_ambient_temperature 100.00(10)
_diffrn_detector 'CCD plate'
_diffrn_measured_fraction_theta_full 0.998
_diffrn_measured_fraction_theta_max 0.994
_diffrn_measurement_details
;
List of Runs (angles in degrees, time in seconds):

  # Type    Start    End  Width  t~exp~   \w     \q     \k     \f   Frames
#--------------------------------------------------------------------------
  1  \w    -28.00  31.00   0.50    0.50    --    0.00 -82.00   0.00  118
  2  \w     14.00  61.00   0.50    0.50    --   32.00 -78.00  61.74   94
  3  \w    -39.00  10.00   0.50    0.50    --   32.00 -78.00  61.74   98
  4  \w     17.00  57.00   0.50    0.50    --   44.00  71.00  29.81   80
  5  \w     90.00 131.00   0.50    0.50    --   44.00  71.00  29.81   82
  6  \w     91.00 117.00   0.50    0.50    --   48.00  72.00  90.13   52
  7  \w     88.00 134.00   0.50    0.50    --   48.00  72.00-105.06   92
  8  \w     21.00  46.00   0.50    0.50    --   48.00  72.00  90.13   50
  9  \w     21.00  54.00   0.50    0.50    --   48.00  72.00-105.06   66
 10  \w     30.00  65.00   0.50    0.50    --   56.00  71.00 -79.13   70
 11  \w     29.00  78.00   0.50    0.50    --   56.00  71.00 164.95   98
 12  \w    119.00 145.00   0.50    0.50    --   56.00  71.00 -79.13   52
 13  \w    101.00 126.00   0.50    0.50    --   56.00  75.00 110.95   50
 14  \w     32.00  57.00   0.50    0.50    --   56.00  75.00 110.95   50
 15  \w     33.00  86.00   0.50    0.50    --   60.00  73.00-178.61  106
 16  \w     99.00 149.00   0.50    0.50    --   60.00  75.00  -9.95  100
 17  \w     33.00  59.00   0.50    0.50    --   60.00  75.00  -9.95   52
 18  \w     40.00  66.00   0.50    0.50    --   68.00  75.00  -1.84   52
 19  \w     40.00  65.00   0.50    0.50    --   68.00  75.00  45.97   50
 20  \w     41.00  66.00   0.50    0.50    --   68.00  73.00 -35.67   50
 21  \w     44.00  82.00   0.50    0.50    --   72.00  74.00  84.39   76
 22  \w     44.00  70.00   0.50    0.50    --   72.00  74.00 -75.64   52
 23  \w     44.00  94.00   0.50    0.50    --   72.00  75.00-110.02  100
 24  \w     44.00  73.00   0.50    0.50    --   72.00  75.00-150.28   58
 25  \w     44.00  69.00   0.50    0.50    --   72.00  74.00  56.23   50
 26  \w     45.00  74.00   0.50    0.50    --   72.00  71.00 132.75   58
 27  \w     57.00  83.00   0.50    0.50    --   80.00  62.00 -46.44   52
 28  \w    134.00 173.00   0.50    0.50    --   84.00  68.00   9.99   78
 29  \w     59.00 127.00   0.50    0.50    --   84.00  68.00   9.99  136
 30  \w     60.00 170.00   0.50    0.50    --   88.00  75.00-129.12  220
 31  \w     64.00 174.00   0.50    0.50    --   88.00  63.00 159.71  220
 32  \w     71.00 150.00   0.50    0.50    --   94.60  63.00 -15.38  158
 33  \w      6.00 121.00   0.50    0.50    --   94.60 -82.00 -90.00  230
 34  \w     52.00  81.00   0.50    0.50    --   94.60 -77.00  90.00   58
 35  \w     87.00 177.00   0.50    0.50    --   94.60  82.00  90.00  180
 36  \w     59.00 112.00   0.50    0.50    --   94.60 -61.00 150.00  106
 37  \w      9.00  54.00   0.50    0.50    --   94.60 -61.00 150.00   90
 38  \w     75.00 151.00   0.50    0.50    --   94.60  45.00 -60.00  152
 39  \w     68.00  98.00   0.50    0.50    --   94.60 -61.00 -30.00   60
 40  \w     71.00 104.00   0.50    0.50    --   94.60  61.00 -30.00   66
 41  \w     67.00 144.00   0.50    0.50    --   94.60  72.00  29.84  154
 42  \w     71.00 105.00   0.50    0.50    --   94.60  61.00-150.00   68
 43  \w      8.00 115.00   0.50    0.50    --   94.60 -61.00 -90.00  214
 44  \w    123.00 183.00   0.50    0.50    --   94.60  61.00 -30.00  120
 45  \w     62.00 100.00   0.50    0.50    --   94.60 -82.00 150.00   76
 46  \w     79.00 144.00   0.50    0.50    --   94.60  61.00  60.00  130
 47  \w      7.00  59.00   0.50    0.50    --   94.60 -82.00 150.00  104
 48  \w     70.00 117.00   0.50    0.50    --   94.60  65.00 -49.68   94
 49  \w    139.00 184.00   0.50    0.50    --   94.60  82.00-150.00   90
 50  \w     64.00 118.00   0.50    0.50    --   94.60 -82.00  30.00  108
 51  \w     87.00 136.00   0.50    0.50    --   94.60  82.00-150.00   98
 52  \w     68.00 180.00   0.50    0.50    --   94.60  73.00 110.57  224
 53  \w     71.00  96.00   0.50    0.50    --   94.60  61.00  90.00   50
 54  \w     69.00 183.00   0.50    0.50    --   94.60  66.00 169.27  228
;
_diffrn_measurement_device 'four-circle diffractometer'
_diffrn_measurement_device_type 'XtaLAB AFC12 (RINC): Kappa single'
_diffrn_measurement_method '\w scans'
_diffrn_orient_matrix_type 'CrysAlisPro convention (1999,Acta A55,543-557)'
_diffrn_orient_matrix_UB_11 -0.0189634000
_diffrn_orient_matrix_UB_12 0.0898756000
_diffrn_orient_matrix_UB_13 0.0300323000
_diffrn_orient_matrix_UB_21 0.0242167000
_diffrn_orient_matrix_UB_22 0.0361499000
_diffrn_orient_matrix_UB_23 -0.0757439000
_diffrn_orient_matrix_UB_31 -0.2244086000
_diffrn_orient_matrix_UB_32 -0.0037042000
_diffrn_orient_matrix_UB_33 -0.0107206000
_diffrn_radiation_monochromator graphite
_diffrn_radiation_probe x-ray
_diffrn_radiation_type CuK\a
_diffrn_radiation_wavelength 1.54184
_diffrn_reflns_av_R_equivalents 0.0814
_diffrn_reflns_av_unetI/netI 0.0275
_diffrn_reflns_Laue_measured_fraction_full 0.998
_diffrn_reflns_Laue_measured_fraction_max 0.994
_diffrn_reflns_limit_h_max 7
_diffrn_reflns_limit_h_min -8
_diffrn_reflns_limit_k_max 19
_diffrn_reflns_limit_k_min -19
_diffrn_reflns_limit_l_max 23
_diffrn_reflns_limit_l_min -23
_diffrn_reflns_number 45070
_diffrn_reflns_point_group_measured_fraction_full 0.997
_diffrn_reflns_point_group_measured_fraction_max 0.985
_diffrn_reflns_theta_full 67.684
_diffrn_reflns_theta_max 73.862
_diffrn_reflns_theta_min 3.646
_diffrn_source 'fine-focus sealed X-ray tube'
_diffrn_source_type 'Enhance (Cu) X-ray Source'
_exptl_absorpt_coefficient_mu 0.619
_exptl_absorpt_correction_T_max 1.00000
_exptl_absorpt_correction_T_min 0.50709
_exptl_absorpt_correction_type multi-scan
_exptl_absorpt_process_details
;
CrysAlisPro 1.171.39.28b (Rigaku Oxford Diffraction, 2015)
Empirical absorption correction using spherical harmonics,
 implemented in SCALE3 ABSPACK scaling algorithm.
;
_exptl_crystal_colour 'clear colourless'
_exptl_crystal_colour_lustre clear
_exptl_crystal_colour_primary colourless
_exptl_crystal_density_diffrn 1.257
_exptl_crystal_description prism
_exptl_crystal_F_000 816
_exptl_crystal_size_max 0.5
_exptl_crystal_size_mid 0.14
_exptl_crystal_size_min 0.12
_refine_diff_density_max 0.236
_refine_diff_density_min -0.153
_refine_diff_density_rms 0.035
_refine_ls_abs_structure_details
;
 Flack x determined using 1663 quotients [(I+)-(I-)]/[(I+)+(I-)]
 (Parsons, Flack and Wagner, Acta Cryst. B69 (2013) 249-259).
;
_refine_ls_abs_structure_Flack -0.09(6)
_refine_ls_extinction_coef 0.0039(4)
_refine_ls_extinction_expression Fc^*^=kFc[1+0.001xFc^2^\l^3^/sin(2\q)]^-1/4^
_refine_ls_extinction_method 'SHELXL-2018/3 (Sheldrick 2018)'
_refine_ls_goodness_of_fit_ref 1.046
_refine_ls_hydrogen_treatment mixed
_refine_ls_matrix_type full
_refine_ls_number_parameters 270
_refine_ls_number_reflns 4050
_refine_ls_number_restraints 0
_refine_ls_restrained_S_all 1.046
_refine_ls_R_factor_all 0.0312
_refine_ls_R_factor_gt 0.0306
_refine_ls_shift/su_max 0.001
_refine_ls_shift/su_mean 0.000
_refine_ls_structure_factor_coef Fsqd
_refine_ls_weighting_details 'w=1/[\s^2^(Fo^2^)+(0.0461P)^2^+0.3903P] where P=(Fo^2^+2Fc^2^)/3'
_refine_ls_weighting_scheme calc
_refine_ls_wR_factor_gt 0.0812
_refine_ls_wR_factor_ref 0.0817
_reflns_Friedel_coverage 0.722
_reflns_Friedel_fraction_full 0.995
_reflns_Friedel_fraction_max 0.974
_reflns_number_gt 3968
_reflns_number_total 4050
_reflns_threshold_expression 'I > 2\s(I)'
_cod_data_source_file d3sc00435j2.cif
_cod_data_source_block 20210507_lxt-1-139
_cod_depositor_comments 'Adding full bibliography for 1568955--1568956.cif.'
_cod_original_cell_volume 2026.072(19)
_cod_database_code 1568955
_shelx_shelxl_version_number 2018/3
_shelx_space_group_comment
;
The symmetry employed for this shelxl refinement is uniquely defined
by the following loop, which should always be used as a source of
symmetry information in preference to the above space-group names.
They are only intended as comments.
;
_shelx_estimated_absorpt_t_max 0.929
_shelx_estimated_absorpt_t_min 0.747
_reflns_odcompleteness_completeness 99.81
_reflns_odcompleteness_iscentric 1
_reflns_odcompleteness_theta 66.97
_olex2_refinement_description
;
1. Fixed Uiso
 At 1.2 times of:
  All C(H) groups
 At 1.5 times of:
  All C(H,H,H) groups
2.a Ternary CH refined with riding coordinates:
 C00N(H00P), C007(H007)
2.b Aromatic/amide H refined with riding coordinates:
 C00A(H00A), C00C(H00C), C00F(H00F), C00G(H00G), C00I(H00K), C00M(H00O),
 C00P(H00Q), C00Q(H00R), C00R(H00S), C00S(H00T), C00T(H00U), C006(H006),
 C008(H008)
2.c Idealised Me refined as rotating group:
 C00E(H00B,H00D,H00E), C00H(H00H,H00I,H00J), C00L(H00L,H00M,H00N)
;
_olex2_submission_special_instructions 'No special instructions were received'
_oxdiff_exptl_absorpt_empirical_details
;
Empirical correction (ABSPACK) includes:
- Absorption correction using spherical harmonics
- Frame scaling
;
_oxdiff_exptl_absorpt_empirical_full_max 2.456
_oxdiff_exptl_absorpt_empirical_full_min 0.454

loop_
_space_group_symop_operation_xyz
'x, y, z'
'-x+1/2, -y, z+1/2'
'-x, y+1/2, -z+1/2'
'x+1/2, -y+1/2, -z'

loop_
_atom_site_label
_atom_site_type_symbol
_atom_site_fract_x
_atom_site_fract_y
_atom_site_fract_z
_atom_site_U_iso_or_equiv
_atom_site_adp_type
_atom_site_occupancy
_atom_site_site_symmetry_order
_atom_site_calc_flag
_atom_site_refinement_flags_posn
_atom_site_refinement_flags_adp
_atom_site_refinement_flags_occupancy
_atom_site_disorder_assembly
_atom_site_disorder_group
O001 O 0.37074(19) 0.62764(7) 0.48692(6) 0.0228(3) Uani 1 1 d . . . . .
O002 O 0.21281(18) 0.65387(8) 0.58990(6) 0.0216(3) Uani 1 1 d . . . . .
N003 N 0.5728(2) 0.49435(9) 0.54760(7) 0.0182(3) Uani 1 1 d . . . . .
H003 H 0.508(3) 0.4646(13) 0.5136(11) 0.024(5) Uiso 1 1 d . . . . .
C00A C 0.9131(3) 0.48447(11) 0.76518(9) 0.0222(4) Uani 1 1 d . . . . .
H00A H 1.024762 0.493050 0.792899 0.027 Uiso 1 1 calc R . . . .
C00B C 0.9703(3) 0.33644(10) 0.59197(9) 0.0183(3) Uani 1 1 d . . . . .
C00C C 1.1275(3) 0.42409(11) 0.47453(9) 0.0217(4) Uani 1 1 d . . . . .
H00C H 1.178997 0.454026 0.436212 0.026 Uiso 1 1 calc R . . . .
C00D C 0.6012(3) 0.44033(10) 0.73157(9) 0.0192(3) Uani 1 1 d . . . . .
C00E C 0.1207(3) 0.72635(10) 0.55755(9) 0.0216(4) Uani 1 1 d . . . . .
H00B H 0.030689 0.708138 0.521254 0.032 Uiso 1 1 calc GR . . . .
H00D H 0.219753 0.761596 0.536590 0.032 Uiso 1 1 calc GR . . . .
H00E H 0.050604 0.757474 0.593314 0.032 Uiso 1 1 calc GR . . . .
C00F C 0.8982(3) 0.28900(11) 0.65081(9) 0.0222(4) Uani 1 1 d . . . . .
H00F H 0.786459 0.307274 0.674867 0.027 Uiso 1 1 calc R . . . .
C00G C 0.4217(3) 0.40010(11) 0.73836(10) 0.0240(4) Uani 1 1 d . . . . .
H00G H 0.336208 0.396077 0.699779 0.029 Uiso 1 1 calc R . . . .
C00H C 0.7053(3) 0.64159(11) 0.62483(9) 0.0225(4) Uani 1 1 d . . . . .
H00H H 0.790586 0.659965 0.662567 0.034 Uiso 1 1 calc GR . . . .
H00I H 0.628454 0.688281 0.608171 0.034 Uiso 1 1 calc GR . . . .
H00J H 0.782857 0.619766 0.586242 0.034 Uiso 1 1 calc GR . . . .
C00I C 1.2200(3) 0.35276(11) 0.49789(9) 0.0219(4) Uani 1 1 d . . . . .
H00K H 1.332648 0.333786 0.474777 0.026 Uiso 1 1 calc R . . . .
C00J C 0.6887(2) 0.48861(10) 0.66896(9) 0.0169(3) Uani 1 1 d . . . . .
C00K C 1.1446(3) 0.30758(10) 0.55735(9) 0.0199(4) Uani 1 1 d . . . . .
C00L C 0.4559(3) 0.60651(11) 0.71741(9) 0.0228(4) Uani 1 1 d . . . . .
H00L H 0.542871 0.609712 0.757661 0.034 Uiso 1 1 calc GR . . . .
H00M H 0.348453 0.569530 0.728351 0.034 Uiso 1 1 calc GR . . . .
H00N H 0.405911 0.661574 0.706750 0.034 Uiso 1 1 calc GR . . . .
C00M C 1.2367(3) 0.23262(12) 0.58152(10) 0.0253(4) Uani 1 1 d . . . . .
H00O H 1.350448 0.213688 0.559107 0.030 Uiso 1 1 calc R . . . .
C00N C 0.4356(2) 0.54129(10) 0.59094(9) 0.0165(3) Uani 1 1 d . . . . .
H00P H 0.334573 0.503336 0.609718 0.020 Uiso 1 1 calc R . . . .
C00O C 0.5682(2) 0.57261(10) 0.65280(8) 0.0169(3) Uani 1 1 d . . . . .
C00P C 0.9906(3) 0.21679(12) 0.67263(10) 0.0275(4) Uani 1 1 d . . . . .
H00Q H 0.940856 0.186575 0.711087 0.033 Uiso 1 1 calc R . . . .
C00Q C 1.1605(3) 0.18808(12) 0.63721(10) 0.0287(4) Uani 1 1 d . . . . .
H00R H 1.220873 0.138522 0.651857 0.034 Uiso 1 1 calc R . . . .
C00R C 0.6832(3) 0.40842(12) 0.85488(10) 0.0293(4) Uani 1 1 d . . . . .
H00S H 0.770202 0.410513 0.893108 0.035 Uiso 1 1 calc R . . . .
C00S C 0.3716(3) 0.36552(12) 0.80481(11) 0.0311(4) Uani 1 1 d . . . . .
H00T H 0.251024 0.338768 0.810546 0.037 Uiso 1 1 calc R . . . .
C00T C 0.5003(4) 0.37087(13) 0.86198(10) 0.0342(5) Uani 1 1 d . . . . .
H00U H 0.463244 0.348838 0.905933 0.041 Uiso 1 1 calc R . . . .
C004 C 0.8737(2) 0.41011(10) 0.56511(8) 0.0168(3) Uani 1 1 d . . . . .
C005 C 0.3393(2) 0.61134(10) 0.54869(9) 0.0175(3) Uani 1 1 d . . . . .
C006 C 0.9542(3) 0.45243(10) 0.50832(9) 0.0194(4) Uani 1 1 d . . . . .
H006 H 0.893098 0.500954 0.491704 0.023 Uiso 1 1 calc R . . . .
C007 C 0.6780(2) 0.43795(10) 0.59646(8) 0.0166(3) Uani 1 1 d . . . . .
H007 H 0.596745 0.387839 0.604142 0.020 Uiso 1 1 calc R . . . .
C008 C 0.8923(3) 0.50833(10) 0.69705(9) 0.0195(3) Uani 1 1 d . . . . .
H008 H 0.990821 0.533861 0.670290 0.023 Uiso 1 1 calc R . . . .
C009 C 0.7332(3) 0.44287(11) 0.78921(9) 0.0224(4) Uani 1 1 d . . . . .

loop_
_atom_site_aniso_label
_atom_site_aniso_U_11
_atom_site_aniso_U_22
_atom_site_aniso_U_33
_atom_site_aniso_U_23
_atom_site_aniso_U_13
_atom_site_aniso_U_12
O001 0.0248(6) 0.0223(6) 0.0214(6) 0.0043(5) -0.0005(5) 0.0008(5)
O002 0.0195(6) 0.0212(6) 0.0241(6) 0.0055(5) 0.0002(5) 0.0064(5)
N003 0.0171(7) 0.0192(7) 0.0182(7) -0.0012(6) -0.0026(5) 0.0028(6)
C00A 0.0213(9) 0.0219(8) 0.0236(8) -0.0044(7) -0.0052(7) 0.0070(7)
C00B 0.0196(8) 0.0162(7) 0.0190(7) -0.0021(6) -0.0015(6) 0.0003(7)
C00C 0.0215(9) 0.0208(8) 0.0227(8) -0.0030(6) 0.0042(7) -0.0057(7)
C00D 0.0211(8) 0.0160(7) 0.0206(8) 0.0010(6) 0.0033(7) 0.0063(6)
C00E 0.0185(9) 0.0180(8) 0.0284(9) 0.0047(6) -0.0022(7) 0.0030(7)
C00F 0.0235(9) 0.0214(8) 0.0217(8) 0.0000(6) 0.0011(7) 0.0045(7)
C00G 0.0231(9) 0.0199(8) 0.0289(9) 0.0048(7) 0.0046(7) 0.0035(7)
C00H 0.0217(9) 0.0187(8) 0.0270(8) 0.0029(7) -0.0053(7) -0.0030(7)
C00I 0.0165(8) 0.0238(9) 0.0253(8) -0.0081(7) 0.0031(7) -0.0028(7)
C00J 0.0148(8) 0.0170(7) 0.0190(8) 0.0016(6) 0.0004(6) 0.0011(6)
C00K 0.0174(9) 0.0196(8) 0.0227(8) -0.0058(6) -0.0031(7) 0.0002(7)
C00L 0.0242(9) 0.0214(8) 0.0229(8) -0.0021(7) -0.0006(7) 0.0066(7)
C00M 0.0206(9) 0.0246(9) 0.0306(9) -0.0059(7) -0.0026(7) 0.0059(7)
C00N 0.0140(8) 0.0157(7) 0.0199(7) 0.0028(6) -0.0011(6) -0.0010(6)
C00O 0.0158(8) 0.0166(7) 0.0183(7) 0.0002(6) -0.0026(6) 0.0004(6)
C00P 0.0341(11) 0.0240(9) 0.0245(9) 0.0042(7) 0.0001(8) 0.0055(8)
C00Q 0.0311(11) 0.0227(8) 0.0323(10) 0.0015(7) -0.0073(8) 0.0103(8)
C00R 0.0434(12) 0.0252(9) 0.0194(8) 0.0022(7) 0.0020(8) 0.0111(9)
C00S 0.0308(11) 0.0247(9) 0.0379(10) 0.0096(8) 0.0149(9) 0.0040(9)
C00T 0.0496(13) 0.0279(9) 0.0250(9) 0.0093(8) 0.0134(9) 0.0101(9)
C004 0.0151(8) 0.0164(7) 0.0189(7) -0.0032(6) -0.0005(6) -0.0017(7)
C005 0.0131(8) 0.0166(7) 0.0229(8) 0.0015(6) -0.0029(6) -0.0034(6)
C006 0.0197(9) 0.0168(7) 0.0218(8) -0.0007(6) -0.0003(7) -0.0023(6)
C007 0.0163(8) 0.0142(7) 0.0194(7) 0.0006(6) -0.0007(6) -0.0012(6)
C008 0.0161(8) 0.0197(8) 0.0226(8) -0.0019(6) -0.0006(6) 0.0031(7)
C009 0.0288(10) 0.0187(8) 0.0196(8) -0.0008(6) 0.0015(7) 0.0097(7)

loop_
_atom_type_symbol
_atom_type_description
_atom_type_scat_dispersion_real
_atom_type_scat_dispersion_imag
_atom_type_scat_source
C C 0.0181 0.0091 'International Tables Vol C Tables 4.2.6.8 and 6.1.1.4'
H H 0.0000 0.0000 'International Tables Vol C Tables 4.2.6.8 and 6.1.1.4'
N N 0.0311 0.0180 'International Tables Vol C Tables 4.2.6.8 and 6.1.1.4'
O O 0.0492 0.0322 'International Tables Vol C Tables 4.2.6.8 and 6.1.1.4'

loop_
_geom_angle_atom_site_label_1
_geom_angle_atom_site_label_2
_geom_angle_atom_site_label_3
_geom_angle
_geom_angle_site_symmetry_1
_geom_angle_site_symmetry_3
_geom_angle_publ_flag
C005 O002 C00E 116.03(13) . . ?
C00N N003 H003 110.4(14) . . ?
C00N N003 C007 106.22(12) . . ?
C007 N003 H003 110.9(13) . . ?
C008 C00A H00A 125.3 . . ?
C008 C00A C009 109.48(16) . . ?
C009 C00A H00A 125.3 . . ?
C00F C00B C00K 117.91(15) . . ?
C00F C00B C004 123.18(16) . . ?
C00K C00B C004 118.90(15) . . ?
C00I C00C H00C 119.8 . . ?
C00I C00C C006 120.31(16) . . ?
C006 C00C H00C 119.8 . . ?
C00G C00D C00J 130.40(16) . . ?
C00G C00D C009 120.41(16) . . ?
C009 C00D C00J 109.16(15) . . ?
O002 C00E H00B 109.5 . . ?
O002 C00E H00D 109.5 . . ?
O002 C00E H00E 109.5 . . ?
H00B C00E H00D 109.5 . . ?
H00B C00E H00E 109.5 . . ?
H00D C00E H00E 109.5 . . ?
C00B C00F H00F 119.4 . . ?
C00P C00F C00B 121.12(17) . . ?
C00P C00F H00F 119.4 . . ?
C00D C00G H00G 120.8 . . ?
C00D C00G C00S 118.46(18) . . ?
C00S C00G H00G 120.8 . . ?
H00H C00H H00I 109.5 . . ?
H00H C00H H00J 109.5 . . ?
H00I C00H H00J 109.5 . . ?
C00O C00H H00H 109.5 . . ?
C00O C00H H00I 109.5 . . ?
C00O C00H H00J 109.5 . . ?
C00C C00I H00K 119.9 . . ?
C00C C00I C00K 120.23(16) . . ?
C00K C00I H00K 119.9 . . ?
C00D C00J C00O 111.56(13) . . ?
C00D C00J C007 112.80(13) . . ?
C007 C00J C00O 103.86(12) . . ?
C008 C00J C00D 101.16(14) . . ?
C008 C00J C00O 111.24(13) . . ?
C008 C00J C007 116.50(14) . . ?
C00I C00K C00B 119.58(15) . . ?
C00M C00K C00B 119.40(16) . . ?
C00M C00K C00I 120.99(17) . . ?
H00L C00L H00M 109.5 . . ?
H00L C00L H00N 109.5 . . ?
H00M C00L H00N 109.5 . . ?
C00O C00L H00L 109.5 . . ?
C00O C00L H00M 109.5 . . ?
C00O C00L H00N 109.5 . . ?
C00K C00M H00O 119.6 . . ?
C00Q C00M C00K 120.79(18) . . ?
C00Q C00M H00O 119.6 . . ?
N003 C00N H00P 109.7 . . ?
N003 C00N C00O 102.18(13) . . ?
N003 C00N C005 111.41(13) . . ?
C00O C00N H00P 109.7 . . ?
C005 C00N H00P 109.7 . . ?
C005 C00N C00O 113.97(13) . . ?
C00H C00O C00J 110.58(13) . . ?
C00H C00O C00N 109.13(13) . . ?
C00L C00O C00H 108.81(14) . . ?
C00L C00O C00J 113.63(13) . . ?
C00L C00O C00N 114.51(14) . . ?
C00N C00O C00J 99.89(12) . . ?
C00F C00P H00Q 119.8 . . ?
C00F C00P C00Q 120.45(17) . . ?
C00Q C00P H00Q 119.8 . . ?
C00M C00Q C00P 120.30(17) . . ?
C00M C00Q H00R 119.8 . . ?
C00P C00Q H00R 119.8 . . ?
C00T C00R H00S 120.8 . . ?
C00T C00R C009 118.35(19) . . ?
C009 C00R H00S 120.8 . . ?
C00G C00S H00T 119.7 . . ?
C00T C00S C00G 120.59(19) . . ?
C00T C00S H00T 119.7 . . ?
C00R C00T C00S 121.25(17) . . ?
C00R C00T H00U 119.4 . . ?
C00S C00T H00U 119.4 . . ?
C00B C004 C007 120.18(14) . . ?
C006 C004 C00B 119.33(15) . . ?
C006 C004 C007 120.40(15) . . ?
O001 C005 O002 124.01(15) . . ?
O001 C005 C00N 125.66(16) . . ?
O002 C005 C00N 110.32(13) . . ?
C00C C006 H006 119.2 . . ?
C004 C006 C00C 121.62(16) . . ?
C004 C006 H006 119.2 . . ?
N003 C007 C00J 104.32(12) . . ?
N003 C007 C004 111.30(13) . . ?
N003 C007 H007 108.3 . . ?
C00J C007 H007 108.3 . . ?
C004 C007 C00J 116.11(13) . . ?
C004 C007 H007 108.3 . . ?
C00A C008 C00J 111.68(16) . . ?
C00A C008 H008 124.2 . . ?
C00J C008 H008 124.2 . . ?
C00D C009 C00A 108.11(15) . . ?
C00R C009 C00A 131.03(18) . . ?
C00R C009 C00D 120.86(18) . . ?

loop_
_geom_bond_atom_site_label_1
_geom_bond_atom_site_label_2
_geom_bond_distance
_geom_bond_site_symmetry_2
_geom_bond_publ_flag
O001 C005 1.206(2) . ?
O002 C00E 1.445(2) . ?
O002 C005 1.339(2) . ?
N003 H003 0.91(2) . ?
N003 C00N 1.444(2) . ?
N003 C007 1.468(2) . ?
C00A H00A 0.9300 . ?
C00A C008 1.340(2) . ?
C00A C009 1.462(3) . ?
C00B C00F 1.423(2) . ?
C00B C00K 1.427(2) . ?
C00B C004 1.434(2) . ?
C00C H00C 0.9300 . ?
C00C C00I 1.369(3) . ?
C00C C006 1.411(2) . ?
C00D C00G 1.384(3) . ?
C00D C00J 1.523(2) . ?
C00D C009 1.405(2) . ?
C00E H00B 0.9600 . ?
C00E H00D 0.9600 . ?
C00E H00E 0.9600 . ?
C00F H00F 0.9300 . ?
C00F C00P 1.371(2) . ?
C00G H00G 0.9300 . ?
C00G C00S 1.403(2) . ?
C00H H00H 0.9600 . ?
C00H H00I 0.9600 . ?
C00H H00J 0.9600 . ?
C00H C00O 1.532(2) . ?
C00I H00K 0.9300 . ?
C00I C00K 1.422(2) . ?
C00J C00O 1.596(2) . ?
C00J C007 1.581(2) . ?
C00J C008 1.514(2) . ?
C00K C00M 1.420(2) . ?
C00L H00L 0.9600 . ?
C00L H00M 0.9600 . ?
C00L H00N 0.9600 . ?
C00L C00O 1.530(2) . ?
C00M H00O 0.9300 . ?
C00M C00Q 1.364(3) . ?
C00N H00P 0.9800 . ?
C00N C00O 1.551(2) . ?
C00N C005 1.515(2) . ?
C00P H00Q 0.9300 . ?
C00P C00Q 1.408(3) . ?
C00Q H00R 0.9300 . ?
C00R H00S 0.9300 . ?
C00R C00T 1.386(3) . ?
C00R C009 1.390(2) . ?
C00S H00T 0.9300 . ?
C00S C00T 1.386(3) . ?
C00T H00U 0.9300 . ?
C004 C006 1.373(2) . ?
C004 C007 1.521(2) . ?
C006 H006 0.9300 . ?
C007 H007 0.9800 . ?
C008 H008 0.9300 . ?
